data_4103918
loop_
_publ_author_name
'William Clegg'
'Ben Conway'
'Eva Hevia'
'Matthew D. McCall'
'Luca Russo'
'Robert E. Mulvey'

_publ_section_title
;
 Closer Insight into the Reactivity of TMP-Dialkyl Zincates in Directed
 ortho-Zincation of Anisole: Experimental Evidence of Amido Basicity and
 Structural Elucidation of Key Reaction Intermediates
;
_journal_name_full 'Journal of the American Chemical Society'
_journal_page_first 2375
_journal_page_last 2384
_journal_paper_doi 10.1021/ja8087168
_journal_volume 131
_journal_year 2009
_chemical_formula_moiety 'C36 H44 Li2 O6 Zn'
_chemical_formula_sum 'C36 H44 Li2 O6 Zn'
_chemical_formula_weight 651.96
_chemical_name_systematic
;
 ?
;
_space_group_IT_number 14
_symmetry_cell_setting monoclinic
_symmetry_space_group_name_Hall '-P 2ybc'
_symmetry_space_group_name_H-M 'P 1 21/c 1'
_atom_sites_solution_hydrogens geom
_atom_sites_solution_primary direct
_atom_sites_solution_secondary difmap
_audit_creation_method SHELXL-97
_cell_angle_alpha 90.00
_cell_angle_beta 107.689(11)
_cell_angle_gamma 90.00
_cell_formula_units_Z 4
_cell_length_a 12.030(5)
_cell_length_b 17.467(5)
_cell_length_c 17.5333(14)
_cell_measurement_reflns_used 8031
_cell_measurement_temperature 150(2)
_cell_measurement_theta_max 27.5
_cell_measurement_theta_min 2.5
_cell_volume 3510.0(18)
_computing_cell_refinement EvalCCD
_computing_data_collection 'Nonius COLLECT'
_computing_data_reduction EvalCCD
_computing_molecular_graphics Mercury
_computing_publication_material 'SHELXTL and local programs'
_computing_structure_refinement SHELXTL
_computing_structure_solution SHELXTL
_diffrn_ambient_temperature 150(2)
_diffrn_measured_fraction_theta_full 0.959
_diffrn_measured_fraction_theta_max 0.959
_diffrn_measurement_device_type 'Nonius KappaCCD diffractometer'
_diffrn_measurement_method '\f and \w scans'
_diffrn_radiation_monochromator graphite
_diffrn_radiation_source 'fine-focus sealed tube'
_diffrn_radiation_type MoK\a
_diffrn_radiation_wavelength 0.71073
_diffrn_reflns_av_R_equivalents 0.0574
_diffrn_reflns_av_sigmaI/netI 0.0839
_diffrn_reflns_limit_h_max 15
_diffrn_reflns_limit_h_min -15
_diffrn_reflns_limit_k_max 22
_diffrn_reflns_limit_k_min -21
_diffrn_reflns_limit_l_max 22
_diffrn_reflns_limit_l_min -22
_diffrn_reflns_number 26446
_diffrn_reflns_theta_full 27.53
_diffrn_reflns_theta_max 27.53
_diffrn_reflns_theta_min 5.15
_diffrn_standards_number 0
_exptl_absorpt_coefficient_mu 0.741
_exptl_absorpt_correction_T_max 0.916
_exptl_absorpt_correction_T_min 0.673
_exptl_absorpt_correction_type multi-scan
_exptl_absorpt_process_details SADABS
_exptl_crystal_colour colourless
_exptl_crystal_density_diffrn 1.234
_exptl_crystal_density_method 'not measured'
_exptl_crystal_description block
_exptl_crystal_F_000 1376
_exptl_crystal_size_max 0.58
_exptl_crystal_size_mid 0.28
_exptl_crystal_size_min 0.12
_refine_diff_density_max 0.639
_refine_diff_density_min -0.371
_refine_diff_density_rms 0.071
_refine_ls_extinction_method none
_refine_ls_goodness_of_fit_ref 1.040
_refine_ls_hydrogen_treatment constr
_refine_ls_matrix_type full
_refine_ls_number_parameters 484
_refine_ls_number_reflns 7763
_refine_ls_number_restraints 314
_refine_ls_restrained_S_all 1.050
_refine_ls_R_factor_all 0.1093
_refine_ls_R_factor_gt 0.0483
_refine_ls_shift/su_max 0.001
_refine_ls_shift/su_mean 0.000
_refine_ls_structure_factor_coef Fsqd
_refine_ls_weighting_details 'calc w=1/[\s^2^(Fo^2^)+(0.0240P)^2^+3.2054P] where P=(Fo^2^+2Fc^2^)/3'
_refine_ls_weighting_scheme calc
_refine_ls_wR_factor_gt 0.0832
_refine_ls_wR_factor_ref 0.1007
_reflns_number_gt 4803
_reflns_number_total 7763
_reflns_threshold_expression I>2\s(I)
_cod_data_source_file ja8087168_si_001_1.cif
_cod_data_source_block rem453
_cod_original_cell_volume 3510.2(17)
_cod_original_sg_symbol_H-M 'P 21/c'
_cod_database_code 4103918

loop_
_symmetry_equiv_pos_as_xyz
'x, y, z'
'-x, y+1/2, -z+1/2'
'-x, -y, -z'
'x, -y-1/2, z-1/2'

loop_
_atom_site_label
_atom_site_type_symbol
_atom_site_fract_x
_atom_site_fract_y
_atom_site_fract_z
_atom_site_U_iso_or_equiv
_atom_site_adp_type
_atom_site_occupancy
_atom_site_symmetry_multiplicity
_atom_site_calc_flag
_atom_site_refinement_flags
_atom_site_disorder_assembly
_atom_site_disorder_group
Zn Zn 0.79373(3) 0.187790(18) 0.295400(17) 0.02135(10) Uani 1 1 d . A .
Li1 Li 0.5946(4) 0.2521(3) 0.2108(3) 0.0317(12) Uani 1 1 d . A .
Li2 Li 0.9128(4) 0.2763(3) 0.2263(3) 0.0319(12) Uani 1 1 d . A .
O1 O 0.65662(18) 0.35599(11) 0.22652(12) 0.0369(5) Uani 1 1 d . . .
O2 O 0.54875(17) 0.24501(11) 0.30947(11) 0.0316(5) Uani 1 1 d . . .
O3 O 1.00961(17) 0.18498(12) 0.22438(11) 0.0338(5) Uani 1 1 d . . .
O4 O 0.80018(18) 0.27065(12) 0.11964(11) 0.0350(5) Uani 1 1 d . . .
O5 O 0.43690(19) 0.24717(13) 0.13184(12) 0.0398(5) Uani 1 1 d . . .
O6 O 1.02314(19) 0.35746(13) 0.22737(14) 0.0475(6) Uani 1 1 d D . .
C1 C 0.8231(2) 0.30679(16) 0.32579(15) 0.0242(6) Uani 1 1 d . . .
C2 C 0.7487(3) 0.36936(17) 0.29767(17) 0.0296(7) Uani 1 1 d . B .
C3 C 0.7596(3) 0.44075(18) 0.3352(2) 0.0433(8) Uani 1 1 d . . .
H3 H 0.7054 0.4806 0.3138 0.052 Uiso 1 1 calc R B .
C4 C 0.8521(4) 0.4518(2) 0.4049(2) 0.0508(10) Uani 1 1 d . B .
H4 H 0.8611 0.4997 0.4318 0.061 Uiso 1 1 calc R . .
C5 C 0.9304(3) 0.3938(2) 0.43513(19) 0.0456(9) Uani 1 1 d . . .
H5 H 0.9942 0.4016 0.4821 0.055 Uiso 1 1 calc R B .
C6 C 0.9149(3) 0.32288(18) 0.39590(17) 0.0334(7) Uani 1 1 d . B .
H6 H 0.9695 0.2834 0.4179 0.040 Uiso 1 1 calc R . .
C7 C 0.6060(4) 0.4208(2) 0.1794(2) 0.0768(14) Uani 1 1 d . . .
H7A H 0.5559 0.4481 0.2051 0.115 Uiso 1 1 calc R . .
H7B H 0.5592 0.4037 0.1260 0.115 Uiso 1 1 calc R . .
H7C H 0.6679 0.4550 0.1745 0.115 Uiso 1 1 calc R . .
C8 C 0.6761(2) 0.13955(15) 0.34663(14) 0.0203(6) Uani 1 1 d . . .
C9 C 0.5731(2) 0.17458(15) 0.35029(15) 0.0231(6) Uani 1 1 d . B .
C10 C 0.4972(2) 0.14383(17) 0.38872(16) 0.0284(7) Uani 1 1 d . . .
H10 H 0.4291 0.1707 0.3899 0.034 Uiso 1 1 calc R B .
C11 C 0.5243(3) 0.07243(18) 0.42541(16) 0.0317(7) Uani 1 1 d . B .
H11 H 0.4750 0.0506 0.4529 0.038 Uiso 1 1 calc R . .
C12 C 0.6222(3) 0.03362(17) 0.42190(16) 0.0294(7) Uani 1 1 d . . .
H12 H 0.6397 -0.0154 0.4459 0.035 Uiso 1 1 calc R B .
C13 C 0.6957(2) 0.06664(16) 0.38291(15) 0.0248(6) Uani 1 1 d . B .
H13 H 0.7623 0.0386 0.3807 0.030 Uiso 1 1 calc R . .
C14 C 0.4607(3) 0.29328(19) 0.32299(19) 0.0410(8) Uani 1 1 d . . .
H14A H 0.3844 0.2685 0.3020 0.061 Uiso 1 1 calc R . .
H14B H 0.4598 0.3423 0.2957 0.061 Uiso 1 1 calc R . .
H14C H 0.4775 0.3021 0.3806 0.061 Uiso 1 1 calc R . .
C15 C 0.9595(2) 0.14062(16) 0.33808(16) 0.0249(6) Uani 1 1 d . . .
C16 C 1.0428(2) 0.14323(16) 0.29751(16) 0.0248(6) Uani 1 1 d . B .
C17 C 1.1540(3) 0.11216(18) 0.32461(18) 0.0338(7) Uani 1 1 d . . .
H17 H 1.2060 0.1164 0.2935 0.041 Uiso 1 1 calc R B .
C18 C 1.1880(3) 0.07483(19) 0.39778(18) 0.0378(8) Uani 1 1 d . B .
H18 H 1.2633 0.0524 0.4171 0.045 Uiso 1 1 calc R . .
C19 C 1.1110(3) 0.07068(19) 0.44241(18) 0.0376(8) Uani 1 1 d . . .
H19 H 1.1335 0.0457 0.4929 0.045 Uiso 1 1 calc R B .
C20 C 0.9999(3) 0.10345(17) 0.41297(17) 0.0316(7) Uani 1 1 d . B .
H20 H 0.9491 0.1005 0.4451 0.038 Uiso 1 1 calc R . .
C21 C 1.0273(4) 0.1497(2) 0.1569(2) 0.0607(11) Uani 1 1 d . . .
H21A H 1.1111 0.1438 0.1652 0.091 Uiso 1 1 calc R . .
H21B H 0.9930 0.1814 0.1095 0.091 Uiso 1 1 calc R . .
H21C H 0.9899 0.0992 0.1491 0.091 Uiso 1 1 calc R . .
C22 C 0.7133(2) 0.16836(16) 0.16958(15) 0.0240(6) Uani 1 1 d . . .
C23 C 0.7348(3) 0.20268(17) 0.10300(16) 0.0297(7) Uani 1 1 d . A .
C24 C 0.6980(3) 0.1721(2) 0.02556(17) 0.0404(9) Uani 1 1 d . . .
H24 H 0.7148 0.1977 -0.0174 0.049 Uiso 1 1 calc R A .
C25 C 0.6366(3) 0.1039(2) 0.01258(18) 0.0454(9) Uani 1 1 d . A .
H25 H 0.6126 0.0819 -0.0394 0.054 Uiso 1 1 calc R . .
C26 C 0.6101(3) 0.0676(2) 0.07496(18) 0.0429(9) Uani 1 1 d . . .
H26 H 0.5667 0.0213 0.0661 0.051 Uiso 1 1 calc R A .
C27 C 0.6484(3) 0.10024(18) 0.15124(17) 0.0320(7) Uani 1 1 d . A .
H27 H 0.6294 0.0747 0.1935 0.038 Uiso 1 1 calc R . .
C28 C 0.8047(3) 0.3181(2) 0.05307(19) 0.0503(9) Uani 1 1 d . . .
H28A H 0.8469 0.2910 0.0214 0.075 Uiso 1 1 calc R . .
H28B H 0.8451 0.3661 0.0734 0.075 Uiso 1 1 calc R . .
H28C H 0.7252 0.3293 0.0193 0.075 Uiso 1 1 calc R . .
C29 C 0.354(2) 0.1971(10) 0.1382(15) 0.056(3) Uani 0.444(12) 1 d PU A 1
H29A H 0.3192 0.2144 0.1795 0.067 Uiso 0.444(12) 1 calc PR A 1
H29B H 0.3885 0.1457 0.1531 0.067 Uiso 0.444(12) 1 calc PR A 1
C30 C 0.2593(11) 0.1946(9) 0.0538(6) 0.062(2) Uani 0.444(12) 1 d PU A 1
H30A H 0.2222 0.1435 0.0428 0.074 Uiso 0.444(12) 1 calc PR A 1
H30B H 0.1983 0.2339 0.0494 0.074 Uiso 0.444(12) 1 calc PR A 1
C31 C 0.3274(13) 0.2110(9) 0.0007(9) 0.061(2) Uani 0.444(12) 1 d PU A 1
H31A H 0.2791 0.2284 -0.0529 0.073 Uiso 0.444(12) 1 calc PR A 1
H31B H 0.3778 0.1678 -0.0044 0.073 Uiso 0.444(12) 1 calc PR A 1
C32 C 0.3984(19) 0.2791(12) 0.0548(13) 0.059(3) Uani 0.444(12) 1 d PU A 1
H32A H 0.4652 0.2951 0.0367 0.071 Uiso 0.444(12) 1 calc PR A 1
H32B H 0.3474 0.3239 0.0535 0.071 Uiso 0.444(12) 1 calc PR A 1
C29A C 0.3660(16) 0.1766(7) 0.1355(12) 0.052(3) Uani 0.556(12) 1 d PU A 2
H29C H 0.4181 0.1343 0.1623 0.062 Uiso 0.556(12) 1 calc PR A 2
H29D H 0.3111 0.1875 0.1662 0.062 Uiso 0.556(12) 1 calc PR A 2
C30A C 0.3034(9) 0.1555(6) 0.0557(5) 0.062(2) Uani 0.556(12) 1 d PU A 2
H30C H 0.2245 0.1367 0.0524 0.075 Uiso 0.556(12) 1 calc PR A 2
H30D H 0.3453 0.1149 0.0360 0.075 Uiso 0.556(12) 1 calc PR A 2
C31A C 0.2956(10) 0.2326(7) 0.0042(7) 0.064(2) Uani 0.556(12) 1 d PU A 2
H31C H 0.2847 0.2216 -0.0530 0.077 Uiso 0.556(12) 1 calc PR A 2
H31D H 0.2327 0.2670 0.0092 0.077 Uiso 0.556(12) 1 calc PR A 2
C32A C 0.4164(14) 0.2648(9) 0.0462(10) 0.052(3) Uani 0.556(12) 1 d PU A 2
H32C H 0.4761 0.2401 0.0262 0.063 Uiso 0.556(12) 1 calc PR A 2
H32D H 0.4184 0.3207 0.0377 0.063 Uiso 0.556(12) 1 calc PR A 2
C33 C 1.1495(5) 0.3450(3) 0.2500(5) 0.096(2) Uani 0.785(5) 1 d PDU B 1
H33A H 1.1718 0.3033 0.2901 0.115 Uiso 0.785(5) 1 calc PR B 1
H33B H 1.1718 0.3294 0.2024 0.115 Uiso 0.785(5) 1 calc PR B 1
C34 C 1.2114(5) 0.4153(3) 0.2837(4) 0.0715(16) Uani 0.785(5) 1 d PDU B 1
H34A H 1.2439 0.4405 0.2446 0.086 Uiso 0.785(5) 1 calc PR B 1
H34B H 1.2759 0.4041 0.3330 0.086 Uiso 0.785(5) 1 calc PR B 1
C35 C 1.1227(4) 0.4645(3) 0.3018(4) 0.0636(14) Uani 0.785(5) 1 d PDU B 1
H35A H 1.1244 0.4583 0.3583 0.076 Uiso 0.785(5) 1 calc PR B 1
H35B H 1.1363 0.5190 0.2921 0.076 Uiso 0.785(5) 1 calc PR B 1
C36 C 1.0107(5) 0.4383(5) 0.2472(5) 0.0504(15) Uani 0.785(5) 1 d PDU B 1
H36A H 0.9891 0.4696 0.1978 0.061 Uiso 0.785(5) 1 calc PR B 1
H36B H 0.9485 0.4436 0.2731 0.061 Uiso 0.785(5) 1 calc PR B 1
C33A C 1.1004(18) 0.3440(11) 0.1787(14) 0.079(4) Uani 0.215(5) 1 d PDU B 2
H33C H 1.1432 0.2952 0.1943 0.094 Uiso 0.215(5) 1 calc PR B 2
H33D H 1.0549 0.3411 0.1213 0.094 Uiso 0.215(5) 1 calc PR B 2
C34A C 1.1815(17) 0.4077(11) 0.1928(14) 0.083(3) Uani 0.215(5) 1 d PDU B 2
H34C H 1.1698 0.4391 0.1440 0.099 Uiso 0.215(5) 1 calc PR B 2
H34D H 1.2634 0.3900 0.2119 0.099 Uiso 0.215(5) 1 calc PR B 2
C35A C 1.1494(18) 0.4502(13) 0.2556(14) 0.071(3) Uani 0.215(5) 1 d PDU B 2
H35C H 1.1905 0.4305 0.3098 0.085 Uiso 0.215(5) 1 calc PR B 2
H35D H 1.1640 0.5058 0.2533 0.085 Uiso 0.215(5) 1 calc PR B 2
C36A C 1.0239(19) 0.433(2) 0.231(2) 0.064(3) Uani 0.215(5) 1 d PDU B 2
H36C H 0.9876 0.4508 0.2717 0.077 Uiso 0.215(5) 1 calc PR B 2
H36D H 0.9826 0.4556 0.1788 0.077 Uiso 0.215(5) 1 calc PR B 2

loop_
_atom_site_aniso_label
_atom_site_aniso_U_11
_atom_site_aniso_U_22
_atom_site_aniso_U_33
_atom_site_aniso_U_23
_atom_site_aniso_U_13
_atom_site_aniso_U_12
Zn 0.01928(17) 0.02405(17) 0.02024(16) 0.00451(15) 0.00528(11) 0.00177(16)
Li1 0.028(3) 0.030(3) 0.036(3) 0.007(2) 0.009(2) 0.006(2)
Li2 0.027(3) 0.032(3) 0.036(3) 0.006(2) 0.009(2) 0.001(2)
O1 0.0338(13) 0.0272(12) 0.0415(12) 0.0117(10) -0.0010(10) 0.0004(10)
O2 0.0294(12) 0.0314(12) 0.0363(11) 0.0109(9) 0.0137(9) 0.0109(10)
O3 0.0393(13) 0.0381(12) 0.0268(10) 0.0071(10) 0.0144(9) 0.0111(11)
O4 0.0371(13) 0.0422(13) 0.0246(10) 0.0134(9) 0.0076(9) -0.0059(10)
O5 0.0291(13) 0.0524(15) 0.0345(12) 0.0050(10) 0.0046(10) -0.0020(11)
O6 0.0356(15) 0.0377(15) 0.0756(17) 0.0045(12) 0.0263(12) -0.0035(11)
C1 0.0244(15) 0.0244(15) 0.0244(13) 0.0042(12) 0.0084(11) -0.0036(13)
C2 0.0318(18) 0.0257(17) 0.0324(16) 0.0034(13) 0.0114(13) -0.0045(14)
C3 0.052(2) 0.0226(18) 0.057(2) 0.0036(16) 0.0199(18) -0.0001(16)
C4 0.073(3) 0.034(2) 0.048(2) -0.0101(17) 0.024(2) -0.016(2)
C5 0.053(2) 0.048(2) 0.0316(17) -0.0035(16) 0.0066(16) -0.0209(19)
C6 0.0335(18) 0.036(2) 0.0296(15) 0.0040(14) 0.0088(13) -0.0065(15)
C7 0.078(3) 0.042(2) 0.079(3) 0.032(2) -0.022(2) -0.003(2)
C8 0.0188(15) 0.0240(15) 0.0165(13) -0.0008(11) 0.0028(11) -0.0024(12)
C9 0.0245(16) 0.0228(16) 0.0190(13) 0.0014(11) 0.0024(11) 0.0003(12)
C10 0.0196(16) 0.0394(19) 0.0261(15) -0.0014(13) 0.0069(12) -0.0007(14)
C11 0.0292(18) 0.0397(19) 0.0269(15) 0.0018(14) 0.0096(13) -0.0093(15)
C12 0.0319(18) 0.0270(17) 0.0257(15) 0.0046(12) 0.0032(13) -0.0082(14)
C13 0.0229(16) 0.0252(16) 0.0241(14) -0.0003(12) 0.0038(12) 0.0013(12)
C14 0.038(2) 0.041(2) 0.0441(19) 0.0044(15) 0.0135(16) 0.0164(16)
C15 0.0196(16) 0.0276(16) 0.0261(15) 0.0013(12) 0.0052(12) 0.0017(12)
C16 0.0245(17) 0.0239(16) 0.0252(15) 0.0001(12) 0.0061(12) 0.0009(13)
C17 0.0221(17) 0.043(2) 0.0376(17) -0.0011(15) 0.0116(14) 0.0048(14)
C18 0.0242(18) 0.048(2) 0.0376(18) 0.0040(15) 0.0043(14) 0.0156(15)
C19 0.0339(19) 0.046(2) 0.0289(16) 0.0087(14) 0.0029(14) 0.0117(16)
C20 0.0278(17) 0.0390(19) 0.0277(16) 0.0025(13) 0.0080(13) 0.0023(14)
C21 0.082(3) 0.072(3) 0.035(2) 0.0040(19) 0.029(2) 0.029(2)
C22 0.0197(15) 0.0290(17) 0.0215(14) 0.0043(11) 0.0038(11) 0.0047(12)
C23 0.0250(16) 0.039(2) 0.0236(15) 0.0054(13) 0.0051(12) 0.0022(14)
C24 0.039(2) 0.062(3) 0.0203(15) 0.0036(15) 0.0094(14) 0.0039(18)
C25 0.047(2) 0.061(3) 0.0236(17) -0.0111(16) 0.0042(15) 0.0018(19)
C26 0.050(2) 0.039(2) 0.0324(18) -0.0064(15) 0.0025(16) -0.0050(17)
C27 0.0334(18) 0.0357(19) 0.0252(15) 0.0013(13) 0.0065(13) 0.0010(15)
C28 0.058(2) 0.056(2) 0.0359(18) 0.0239(17) 0.0124(16) -0.002(2)
C29 0.053(5) 0.062(6) 0.050(4) -0.001(5) 0.012(4) -0.016(5)
C30 0.052(4) 0.069(5) 0.057(3) 0.000(4) 0.005(3) -0.014(4)
C31 0.059(5) 0.070(5) 0.047(3) -0.001(4) 0.006(3) -0.004(4)
C32 0.059(5) 0.064(6) 0.044(5) 0.009(4) -0.002(4) -0.011(4)
C29A 0.043(4) 0.052(5) 0.057(3) 0.008(4) 0.012(3) -0.014(4)
C30A 0.056(4) 0.061(4) 0.062(3) -0.006(3) 0.007(3) -0.014(3)
C31A 0.062(4) 0.067(4) 0.049(3) -0.001(3) -0.004(3) -0.003(3)
C32A 0.054(5) 0.064(5) 0.034(4) 0.005(4) 0.007(3) -0.007(4)
C33 0.048(3) 0.073(3) 0.159(5) -0.029(3) 0.020(3) 0.000(3)
C34 0.040(3) 0.052(3) 0.118(4) -0.008(3) 0.017(3) -0.001(2)
C35 0.048(3) 0.043(3) 0.099(3) -0.010(2) 0.022(2) -0.007(2)
C36 0.048(3) 0.034(2) 0.079(4) 0.004(2) 0.033(2) -0.004(2)
C33A 0.058(6) 0.079(6) 0.107(6) -0.007(5) 0.038(5) -0.005(5)
C34A 0.059(5) 0.072(5) 0.117(5) -0.006(5) 0.026(4) 0.000(4)
C35A 0.058(4) 0.057(4) 0.097(5) 0.002(4) 0.022(4) -0.011(4)
C36A 0.056(5) 0.050(5) 0.090(6) 0.004(5) 0.025(5) -0.006(5)

loop_
_atom_type_symbol
_atom_type_description
_atom_type_scat_dispersion_real
_atom_type_scat_dispersion_imag
_atom_type_scat_source
C C 0.0033 0.0016 'International Tables Vol C Tables 4.2.6.8 and 6.1.1.4'
H H 0.0000 0.0000 'International Tables Vol C Tables 4.2.6.8 and 6.1.1.4'
Li Li -0.0003 0.0001 'International Tables Vol C Tables 4.2.6.8 and 6.1.1.4'
O O 0.0106 0.0060 'International Tables Vol C Tables 4.2.6.8 and 6.1.1.4'
Zn Zn 0.2839 1.4301 'International Tables Vol C Tables 4.2.6.8 and 6.1.1.4'

loop_
_geom_angle_atom_site_label_1
_geom_angle_atom_site_label_2
_geom_angle_atom_site_label_3
_geom_angle
C1 Zn C8 111.64(10)
C1 Zn C15 103.12(11)
C1 Zn C22 113.34(10)
C8 Zn C15 112.95(11)
C8 Zn C22 103.12(10)
C15 Zn C22 113.01(10)
O1 Li1 O2 97.5(2)
O1 Li1 O5 112.5(2)
O1 Li1 C22 112.8(2)
O2 Li1 O5 98.4(2)
O2 Li1 C22 126.8(2)
O5 Li1 C22 107.8(2)
O3 Li2 O4 100.6(2)
O3 Li2 O6 100.6(2)
O3 Li2 C1 126.4(2)
O4 Li2 O6 108.7(2)
O4 Li2 C1 112.2(2)
O6 Li2 C1 107.0(2)
Li1 O1 C2 116.2(2)
Li1 O1 C7 125.4(3)
C2 O1 C7 117.6(3)
Li1 O2 C9 115.4(2)
Li1 O2 C14 121.8(2)
C9 O2 C14 118.8(2)
Li2 O3 C16 113.7(2)
Li2 O3 C21 127.4(2)
C16 O3 C21 117.4(2)
Li2 O4 C23 115.1(2)
Li2 O4 C28 124.0(2)
C23 O4 C28 118.2(2)
Li1 O5 C29 122.8(10)
Li1 O5 C32 128.4(9)
Li1 O5 C29A 116.0(7)
Li1 O5 C32A 122.0(6)
C29 O5 C32 107.4(14)
C29A O5 C32A 106.9(10)
Li2 O6 C33 123.0(3)
Li2 O6 C36 125.8(3)
Li2 O6 C33A 115.6(7)
Li2 O6 C36A 136.4(10)
C33 O6 C36 104.5(4)
C33A O6 C36A 101.4(16)
Zn C1 Li2 71.21(15)
Zn C1 C2 128.8(2)
Zn C1 C6 115.8(2)
Li2 C1 C2 107.5(2)
Li2 C1 C6 106.0(2)
C2 C1 C6 113.5(3)
O1 C2 C1 115.2(2)
O1 C2 C3 119.9(3)
C1 C2 C3 124.8(3)
C2 C3 H3 120.9
C2 C3 C4 118.2(3)
H3 C3 C4 120.9
C3 C4 H4 119.8
C3 C4 C5 120.4(3)
H4 C4 C5 119.8
C4 C5 H5 120.3
C4 C5 C6 119.3(3)
H5 C5 C6 120.3
C1 C6 C5 123.8(3)
C1 C6 H6 118.1
C5 C6 H6 118.1
O1 C7 H7A 109.5
O1 C7 H7B 109.5
O1 C7 H7C 109.5
H7A C7 H7B 109.5
H7A C7 H7C 109.5
H7B C7 H7C 109.5
Zn C8 C9 124.9(2)
Zn C8 C13 121.4(2)
C9 C8 C13 113.7(2)
O2 C9 C8 114.1(2)
O2 C9 C10 121.0(2)
C8 C9 C10 124.8(3)
C9 C10 H10 121.0
C9 C10 C11 118.1(3)
H10 C10 C11 121.0
C10 C11 H11 119.9
C10 C11 C12 120.2(3)
H11 C11 C12 119.9
C11 C12 H12 120.1
C11 C12 C13 119.8(3)
H12 C12 C13 120.1
C8 C13 C12 123.4(3)
C8 C13 H13 118.3
C12 C13 H13 118.3
O2 C14 H14A 109.5
O2 C14 H14B 109.5
O2 C14 H14C 109.5
H14A C14 H14B 109.5
H14A C14 H14C 109.5
H14B C14 H14C 109.5
Zn C15 C16 124.3(2)
Zn C15 C20 122.7(2)
C16 C15 C20 113.0(3)
O3 C16 C15 115.3(2)
O3 C16 C17 119.1(2)
C15 C16 C17 125.5(3)
C16 C17 H17 120.5
C16 C17 C18 118.9(3)
H17 C17 C18 120.5
C17 C18 H18 120.4
C17 C18 C19 119.2(3)
H18 C18 C19 120.4
C18 C19 H19 120.1
C18 C19 C20 119.9(3)
H19 C19 C20 120.1
C15 C20 C19 123.5(3)
C15 C20 H20 118.3
C19 C20 H20 118.3
O3 C21 H21A 109.5
O3 C21 H21B 109.5
O3 C21 H21C 109.5
H21A C21 H21B 109.5
H21A C21 H21C 109.5
H21B C21 H21C 109.5
Zn C22 Li1 72.96(15)
Zn C22 C23 130.3(2)
Zn C22 C27 114.46(19)
Li1 C22 C23 106.1(2)
Li1 C22 C27 104.8(2)
C23 C22 C27 113.6(2)
O4 C23 C22 114.9(2)
O4 C23 C24 121.1(3)
C22 C23 C24 124.0(3)
C23 C24 H24 120.5
C23 C24 C25 118.9(3)
H24 C24 C25 120.5
C24 C25 H25 119.9
C24 C25 C26 120.3(3)
H25 C25 C26 119.9
C25 C26 H26 120.6
C25 C26 C27 118.8(3)
H26 C26 C27 120.6
C22 C27 C26 124.3(3)
C22 C27 H27 117.9
C26 C27 H27 117.9
O4 C28 H28A 109.5
O4 C28 H28B 109.5
O4 C28 H28C 109.5
H28A C28 H28B 109.5
H28A C28 H28C 109.5
H28B C28 H28C 109.5
O5 C29 H29A 110.5
O5 C29 H29B 110.5
O5 C29 C30 106.4(16)
H29A C29 H29B 108.6
H29A C29 C30 110.5
H29B C29 C30 110.5
C29 C30 H30A 111.3
C29 C30 H30B 111.3
C29 C30 C31 102.1(13)
H30A C30 H30B 109.2
H30A C30 C31 111.3
H30B C30 C31 111.3
C30 C31 H31A 112.9
C30 C31 H31B 112.9
C30 C31 C32 94.0(14)
H31A C31 H31B 110.3
H31A C31 C32 112.9
H31B C31 C32 112.9
O5 C32 C31 103.7(15)
O5 C32 H32A 111.0
O5 C32 H32B 111.0
C31 C32 H32A 111.0
C31 C32 H32B 111.0
H32A C32 H32B 109.0
O5 C29A H29C 110.1
O5 C29A H29D 110.1
O5 C29A C30A 107.8(12)
H29C C29A H29D 108.5
H29C C29A C30A 110.1
H29D C29A C30A 110.1
C29A C30A H30C 110.7
C29A C30A H30D 110.7
C29A C30A C31A 105.0(9)
H30C C30A H30D 108.8
H30C C30A C31A 110.7
H30D C30A C31A 110.7
C30A C31A H31C 112.0
C30A C31A H31D 112.0
C30A C31A C32A 98.8(11)
H31C C31A H31D 109.7
H31C C31A C32A 112.0
H31D C31A C32A 112.0
O5 C32A C31A 104.8(12)
O5 C32A H32C 110.8
O5 C32A H32D 110.8
C31A C32A H32C 110.8
C31A C32A H32D 110.8
H32C C32A H32D 108.9
O6 C33 H33A 109.7
O6 C33 H33B 109.7
O6 C33 C34 110.0(4)
H33A C33 H33B 108.2
H33A C33 C34 109.7
H33B C33 C34 109.7
C33 C34 H34A 110.7
C33 C34 H34B 110.7
C33 C34 C35 105.2(4)
H34A C34 H34B 108.8
H34A C34 C35 110.7
H34B C34 C35 110.7
C34 C35 H35A 110.8
C34 C35 H35B 110.8
C34 C35 C36 104.9(5)
H35A C35 H35B 108.8
H35A C35 C36 110.8
H35B C35 C36 110.8
O6 C36 C35 108.3(5)
O6 C36 H36A 110.0
O6 C36 H36B 110.0
C35 C36 H36A 110.0
C35 C36 H36B 110.0
H36A C36 H36B 108.4
O6 C33A H33C 110.3
O6 C33A H33D 110.3
O6 C33A C34A 106.9(13)
H33C C33A H33D 108.6
H33C C33A C34A 110.3
H33D C33A C34A 110.3
C33A C34A H34C 111.5
C33A C34A H34D 111.5
C33A C34A C35A 101.5(15)
H34C C34A H34D 109.3
H34C C34A C35A 111.5
H34D C34A C35A 111.5
C34A C35A H35C 112.0
C34A C35A H35D 112.0
C34A C35A C36A 99.1(19)
H35C C35A H35D 109.6
H35C C35A C36A 112.0
H35D C35A C36A 112.0
O6 C36A C35A 102(2)
O6 C36A H36C 111.3
O6 C36A H36D 111.3
C35A C36A H36C 111.3
C35A C36A H36D 111.3
H36C C36A H36D 109.2

loop_
_geom_bond_atom_site_label_1
_geom_bond_atom_site_label_2
_geom_bond_distance
Zn C1 2.148(3)
Zn C8 2.071(3)
Zn C15 2.075(3)
Zn C22 2.150(3)
Li1 O1 1.950(6)
Li1 O2 1.973(5)
Li1 O5 1.982(5)
Li1 C22 2.308(6)
Li2 O3 1.982(6)
Li2 O4 1.950(5)
Li2 O6 1.938(6)
Li2 C1 2.373(6)
O1 C2 1.414(3)
O1 C7 1.424(4)
O2 C9 1.409(3)
O2 C14 1.429(3)
O3 C16 1.423(3)
O3 C21 1.406(4)
O4 C23 1.405(3)
O4 C28 1.446(3)
O5 C29 1.36(2)
O5 C32 1.40(2)
O5 C29A 1.512(16)
O5 C32A 1.478(17)
O6 C33 1.466(5)
O6 C36 1.472(8)
O6 C33A 1.460(9)
O6 C36A 1.31(4)
C1 C2 1.404(4)
C1 C6 1.409(4)
C2 C3 1.397(4)
C3 H3 0.950
C3 C4 1.394(5)
C4 H4 0.950
C4 C5 1.376(5)
C5 H5 0.950
C5 C6 1.401(4)
C6 H6 0.950
C7 H7A 0.980
C7 H7B 0.980
C7 H7C 0.980
C8 C9 1.401(4)
C8 C13 1.411(4)
C9 C10 1.396(4)
C10 H10 0.950
C10 C11 1.396(4)
C11 H11 0.950
C11 C12 1.377(4)
C12 H12 0.950
C12 C13 1.396(4)
C13 H13 0.950
C14 H14A 0.980
C14 H14B 0.980
C14 H14C 0.980
C15 C16 1.395(4)
C15 C20 1.412(4)
C16 C17 1.387(4)
C17 H17 0.950
C17 C18 1.385(4)
C18 H18 0.950
C18 C19 1.384(4)
C19 H19 0.950
C19 C20 1.401(4)
C20 H20 0.950
C21 H21A 0.980
C21 H21B 0.980
C21 H21C 0.980
C22 C23 1.404(4)
C22 C27 1.406(4)
C23 C24 1.400(4)
C24 H24 0.950
C24 C25 1.384(5)
C25 H25 0.950
C25 C26 1.382(5)
C26 H26 0.950
C26 C27 1.397(4)
C27 H27 0.950
C28 H28A 0.980
C28 H28B 0.980
C28 H28C 0.980
C29 H29A 0.990
C29 H29B 0.990
C29 C30 1.57(2)
C30 H30A 0.990
C30 H30B 0.990
C30 C31 1.44(2)
C31 H31A 0.990
C31 H31B 0.990
C31 C32 1.60(3)
C32 H32A 0.990
C32 H32B 0.990
C29A H29C 0.990
C29A H29D 0.990
C29A C30A 1.421(19)
C30A H30C 0.990
C30A H30D 0.990
C30A C31A 1.607(17)
C31A H31C 0.990
C31A H31D 0.990
C31A C32A 1.52(2)
C32A H32C 0.990
C32A H32D 0.990
C33 H33A 0.990
C33 H33B 0.990
C33 C34 1.464(6)
C34 H34A 0.990
C34 H34B 0.990
C34 C35 1.478(6)
C35 H35A 0.990
C35 H35B 0.990
C35 C36 1.469(6)
C36 H36A 0.990
C36 H36B 0.990
C33A H33C 0.990
C33A H33D 0.990
C33A C34A 1.451(9)
C34A H34C 0.990
C34A H34D 0.990
C34A C35A 1.472(9)
C35A H35C 0.990
C35A H35D 0.990
C35A C36A 1.472(9)
C36A H36C 0.990
C36A H36D 0.990
